data_4514321
loop_
_publ_author_name
'Longwitz, Lars'
'Steinbauer, Johannes'
'Spannenberg, Anke'
'Werner, Thomas'

_publ_section_title
;
 Calcium-Based Catalytic System for the Synthesis of Bio-Derived Cyclic
 Carbonates under Mild Conditions
;
_journal_issue 1
_journal_name_full 'ACS Catalysis'
_journal_page_first 665
_journal_paper_doi 10.1021/acscatal.7b03367
_journal_volume 8
_journal_year 2017
_chemical_formula_sum 'C18 H39 Ca I2 N3 O7'
_chemical_formula_weight 703.40
_space_group_crystal_system monoclinic
_space_group_IT_number 14
_space_group_name_Hall '-P 2yn'
_space_group_name_H-M_alt 'P 1 21/n 1'
_symmetry_space_group_name_Hall '-P 2yn'
_symmetry_space_group_name_H-M 'P 1 21/n 1'
_atom_sites_solution_hydrogens mixed
_audit_creation_method SHELXL-2014/7
_cell_angle_alpha 90
_cell_angle_beta 96.6981(5)
_cell_angle_gamma 90
_cell_formula_units_Z 2
_cell_length_a 10.6093(2)
_cell_length_b 7.31830(10)
_cell_length_c 18.0196(3)
_cell_measurement_reflns_used 9979
_cell_measurement_temperature 150(2)
_cell_measurement_theta_max 30.55
_cell_measurement_theta_min 3.01
_cell_volume 1389.53(4)
_computing_cell_refinement 'SAINT (Bruker, 2013)'
_computing_data_collection 'APEX2 (Bruker, 2014)'
_computing_data_reduction SAINT
_computing_structure_refinement 'SHELXL-2014/7 (Sheldrick, 2015)'
_computing_structure_solution 'SHELXS-97 (Sheldrick, 2008)'
_diffrn_ambient_temperature 150(2)
_diffrn_detector_area_resol_mean 8.3333
_diffrn_measured_fraction_theta_full 1.000
_diffrn_measured_fraction_theta_max 1.000
_diffrn_measurement_device_type 'Bruker APEX-II CCD'
_diffrn_measurement_method '\f and \w scans'
_diffrn_radiation_type MoK\a
_diffrn_radiation_wavelength 0.71073
_diffrn_reflns_av_R_equivalents 0.0199
_diffrn_reflns_av_unetI/netI 0.0143
_diffrn_reflns_Laue_measured_fraction_full 1.000
_diffrn_reflns_Laue_measured_fraction_max 1.000
_diffrn_reflns_limit_h_max 14
_diffrn_reflns_limit_h_min -14
_diffrn_reflns_limit_k_max 7
_diffrn_reflns_limit_k_min -9
_diffrn_reflns_limit_l_max 23
_diffrn_reflns_limit_l_min -23
_diffrn_reflns_number 18900
_diffrn_reflns_point_group_measured_fraction_full 1.000
_diffrn_reflns_point_group_measured_fraction_max 1.000
_diffrn_reflns_theta_full 25.242
_diffrn_reflns_theta_max 27.982
_diffrn_reflns_theta_min 2.125
_diffrn_source 'fine-focus sealed tube'
_exptl_absorpt_coefficient_mu 2.485
_exptl_absorpt_correction_T_max 0.60
_exptl_absorpt_correction_T_min 0.50
_exptl_absorpt_correction_type multi-scan
_exptl_absorpt_process_details 'SADABS (Bruker, 2014)'
_exptl_crystal_colour colourless
_exptl_crystal_density_diffrn 1.681
_exptl_crystal_description prism
_exptl_crystal_F_000 700
_exptl_crystal_size_max 0.408
_exptl_crystal_size_mid 0.241
_exptl_crystal_size_min 0.232
_refine_diff_density_max 0.291
_refine_diff_density_min -0.828
_refine_diff_density_rms 0.083
_refine_ls_extinction_method none
_refine_ls_goodness_of_fit_ref 1.085
_refine_ls_hydrogen_treatment mixed
_refine_ls_matrix_type full
_refine_ls_number_parameters 160
_refine_ls_number_reflns 3338
_refine_ls_number_restraints 4
_refine_ls_restrained_S_all 1.084
_refine_ls_R_factor_all 0.0223
_refine_ls_R_factor_gt 0.0196
_refine_ls_shift/su_max 0.004
_refine_ls_shift/su_mean 0.000
_refine_ls_structure_factor_coef Fsqd
_refine_ls_weighting_details 'w=1/[\s^2^(Fo^2^)+(0.0240P)^2^+0.5026P] where P=(Fo^2^+2Fc^2^)/3'
_refine_ls_weighting_scheme calc
_refine_ls_wR_factor_gt 0.0466
_refine_ls_wR_factor_ref 0.0480
_reflns_Friedel_coverage 0.000
_reflns_number_gt 3076
_reflns_number_total 3338
_reflns_threshold_expression 'I > 2\s(I)'
_cod_data_source_file cs7b03367_si_002.cif
_cod_data_source_block AX1187
_cod_depositor_comments 'Adding full bibliography for 4514320--4514321.cif.'
_cod_database_code 4514321
_shelx_shelxl_version_number 2014/7
_shelx_space_group_comment
;
The symmetry employed for this shelxl refinement is uniquely defined
by the following loop, which should always be used as a source of
symmetry information in preference to the above space-group names.
They are only intended as comments.
;

loop_
_space_group_symop_operation_xyz
'x, y, z'
'-x+1/2, y+1/2, -z+1/2'
'-x, -y, -z'
'x-1/2, -y-1/2, z-1/2'

loop_
_atom_site_label
_atom_site_type_symbol
_atom_site_fract_x
_atom_site_fract_y
_atom_site_fract_z
_atom_site_U_iso_or_equiv
_atom_site_adp_type
_atom_site_occupancy
_atom_site_site_symmetry_order
_atom_site_calc_flag
_atom_site_refinement_flags_posn
_atom_site_refinement_flags_adp
_atom_site_refinement_flags_occupancy
_atom_site_disorder_assembly
_atom_site_disorder_group
C1 C 0.71178(14) 0.8366(2) 0.52577(9) 0.0232(3) Uani 1 1 d . . . . .
C2 C 0.50540(17) 0.7825(3) 0.56476(12) 0.0377(4) Uani 1 1 d . . . . .
H2B H 0.4806 0.7868 0.5107 0.057 Uiso 1 1 calc R U . . .
H2C H 0.4622 0.8805 0.5889 0.057 Uiso 1 1 calc R U . . .
H2D H 0.4813 0.6640 0.5842 0.057 Uiso 1 1 calc R U . . .
C3 C 0.6972(2) 0.7993(3) 0.65816(10) 0.0374(4) Uani 1 1 d . . . . .
H3A H 0.7900 0.8037 0.6610 0.056 Uiso 1 1 calc R U . . .
H3B H 0.6715 0.6855 0.6808 0.056 Uiso 1 1 calc R U . . .
H3C H 0.6670 0.9038 0.6852 0.056 Uiso 1 1 calc R U . . .
C4 C 0.81602(15) 1.3810(3) 0.55765(9) 0.0301(4) Uani 1 1 d . . . . .
H4A H 0.8105 1.4962 0.5859 0.036 Uiso 1 1 calc R U . . .
H4B H 0.7424 1.3034 0.5658 0.036 Uiso 1 1 calc R U . . .
C5 C 0.94714(19) 1.2694(3) 0.66107(9) 0.0310(4) Uani 1 1 d . . . . .
H5A H 0.8798 1.1899 0.6770 0.037 Uiso 1 1 calc R U . . .
H5B H 0.9418 1.3903 0.6851 0.037 Uiso 1 1 calc R U . . .
C6 C 1.07450(18) 1.1862(2) 0.68291(9) 0.0309(4) Uani 1 1 d D . . . .
H6A H 1.1419 1.2617 0.6646 0.037 Uiso 0.5 1 calc R U P A 1
H6B H 1.0917 1.1758 0.7379 0.037 Uiso 0.5 1 calc R U P A 1
H6C H 1.1414 1.2756 0.6746 0.037 Uiso 0.5 1 calc R U P B 2
H6D H 1.0836 1.1550 0.7367 0.037 Uiso 0.5 1 calc R U P B 2
C7 C 1.19484(14) 0.9167(3) 0.67141(8) 0.0288(4) Uani 1 1 d D . . . .
H7A H 1.2111 0.9102 0.7266 0.035 Uiso 0.5 1 calc R U P C 1
H7B H 1.2641 0.9869 0.6524 0.035 Uiso 0.5 1 calc R U P C 1
H7C H 1.1948 0.9084 0.7262 0.035 Uiso 0.5 1 calc R U P D 2
H7D H 1.2753 0.9748 0.6612 0.035 Uiso 0.5 1 calc R U P D 2
C8 C 1.18600(19) 0.7305(3) 0.63845(9) 0.0324(4) Uani 1 1 d . . . . .
H8A H 1.2643 0.6606 0.6545 0.039 Uiso 1 1 calc R U . . .
H8B H 1.1130 0.6640 0.6550 0.039 Uiso 1 1 calc R U . . .
C9 C 1.18399(15) 0.5796(3) 0.52332(9) 0.0281(3) Uani 1 1 d . . . . .
H9A H 1.1130 0.4968 0.5313 0.034 Uiso 1 1 calc R U . . .
H9B H 1.2647 0.5205 0.5436 0.034 Uiso 1 1 calc R U . . .
Ca1 Ca 1.0000 1.0000 0.5000 0.02084(9) Uani 1 2 d S . P . .
I1 I 0.50358(2) 0.28310(2) 0.67196(2) 0.03380(5) Uani 1 1 d . . . . .
N1 N 0.64261(12) 0.8066(2) 0.58036(8) 0.0240(3) Uani 1 1 d . . . . .
O1 O 0.82932(10) 0.85658(18) 0.53449(7) 0.0304(3) Uani 1 1 d . . . . .
O2 O 0.93168(10) 1.28836(16) 0.58201(6) 0.0232(2) Uani 1 1 d . . . . .
O4 O 1.16974(11) 0.75053(16) 0.55922(6) 0.0248(2) Uani 1 1 d . . . . .
H1 H 0.6639(17) 0.838(3) 0.4763(10) 0.024(4) Uiso 1 1 d . . . . .
N2 N 1.0703(6) 1.0029(7) 0.6479(4) 0.0156(12) Uani 0.5 1 d D . P E 1
H2A H 1.022(2) 0.948(5) 0.6707(15) 0.019 Uiso 0.5 1 d D U P F 1
O3 O 1.0902(5) 1.0253(5) 0.6402(3) 0.0241(17) Uani 0.5 1 d D . P E 2

loop_
_atom_site_aniso_label
_atom_site_aniso_U_11
_atom_site_aniso_U_22
_atom_site_aniso_U_33
_atom_site_aniso_U_23
_atom_site_aniso_U_13
_atom_site_aniso_U_12
C1 0.0225(7) 0.0212(8) 0.0262(7) 0.0020(6) 0.0045(6) -0.0012(6)
C2 0.0211(8) 0.0394(12) 0.0542(12) 0.0040(9) 0.0116(8) -0.0022(7)
C3 0.0486(11) 0.0394(12) 0.0246(8) 0.0000(8) 0.0065(7) 0.0028(9)
C4 0.0259(8) 0.0323(10) 0.0322(8) -0.0041(7) 0.0040(6) 0.0093(7)
C5 0.0421(10) 0.0323(10) 0.0192(8) -0.0009(7) 0.0055(7) 0.0024(8)
C6 0.0412(10) 0.0285(10) 0.0206(7) -0.0020(7) -0.0062(7) -0.0022(8)
C7 0.0253(7) 0.0396(11) 0.0203(7) 0.0026(7) -0.0031(6) 0.0032(7)
C8 0.0413(10) 0.0349(11) 0.0212(8) 0.0082(7) 0.0038(7) 0.0071(8)
C9 0.0263(7) 0.0240(9) 0.0328(8) -0.0004(7) -0.0019(6) 0.0052(7)
Ca1 0.01710(18) 0.0231(2) 0.0224(2) 0.00214(17) 0.00278(15) -0.00374(17)
I1 0.03539(8) 0.03327(9) 0.03380(8) -0.00601(5) 0.00848(5) -0.00371(5)
N1 0.0221(6) 0.0240(8) 0.0268(7) 0.0010(6) 0.0070(5) -0.0003(5)
O1 0.0207(5) 0.0295(7) 0.0418(7) 0.0062(6) 0.0074(5) -0.0047(5)
O2 0.0249(5) 0.0251(6) 0.0197(5) 0.0015(4) 0.0026(4) 0.0035(5)
O4 0.0289(6) 0.0247(6) 0.0201(5) 0.0017(4) -0.0004(4) 0.0043(5)
N2 0.0115(17) 0.0163(19) 0.0189(17) 0.0047(14) 0.0016(15) -0.0060(17)
O3 0.021(2) 0.024(2) 0.026(2) -0.0005(16) -0.0011(16) -0.0084(16)

loop_
_atom_type_symbol
_atom_type_description
_atom_type_scat_dispersion_real
_atom_type_scat_dispersion_imag
_atom_type_scat_source
C C 0.0033 0.0016 'International Tables Vol C Tables 4.2.6.8 and 6.1.1.4'
H H 0.0000 0.0000 'International Tables Vol C Tables 4.2.6.8 and 6.1.1.4'
N N 0.0061 0.0033 'International Tables Vol C Tables 4.2.6.8 and 6.1.1.4'
O O 0.0106 0.0060 'International Tables Vol C Tables 4.2.6.8 and 6.1.1.4'
Ca Ca 0.2262 0.3064 'International Tables Vol C Tables 4.2.6.8 and 6.1.1.4'
I I -0.4742 1.8119 'International Tables Vol C Tables 4.2.6.8 and 6.1.1.4'

loop_
_geom_angle_atom_site_label_1
_geom_angle_atom_site_label_2
_geom_angle_atom_site_label_3
_geom_angle
_geom_angle_site_symmetry_1
_geom_angle_site_symmetry_3
O1 C1 N1 124.30(15) . .
O1 C1 H1 121.4(10) . .
N1 C1 H1 114.3(10) . .
N1 C2 H2B 109.5 . .
N1 C2 H2C 109.5 . .
H2B C2 H2C 109.5 . .
N1 C2 H2D 109.5 . .
H2B C2 H2D 109.5 . .
H2C C2 H2D 109.5 . .
N1 C3 H3A 109.5 . .
N1 C3 H3B 109.5 . .
H3A C3 H3B 109.5 . .
N1 C3 H3C 109.5 . .
H3A C3 H3C 109.5 . .
H3B C3 H3C 109.5 . .
O2 C4 C9 107.21(13) . 3_776
O2 C4 H4A 110.3 . .
C9 C4 H4A 110.3 3_776 .
O2 C4 H4B 110.3 . .
C9 C4 H4B 110.3 3_776 .
H4A C4 H4B 108.5 . .
O2 C5 C6 107.41(15) . .
O2 C5 H5A 110.2 . .
C6 C5 H5A 110.2 . .
O2 C5 H5B 110.2 . .
C6 C5 H5B 110.2 . .
H5A C5 H5B 108.5 . .
O3 C6 C5 110.71(18) . .
N2 C6 C5 106.0(2) . .
N2 C6 H6A 110.5 . .
C5 C6 H6A 110.5 . .
N2 C6 H6B 110.5 . .
C5 C6 H6B 110.5 . .
H6A C6 H6B 108.7 . .
O3 C6 H6C 109.5 . .
C5 C6 H6C 109.5 . .
O3 C6 H6D 109.5 . .
C5 C6 H6D 109.5 . .
H6C C6 H6D 108.1 . .
O3 C7 C8 110.13(18) . .
N2 C7 C8 105.3(2) . .
N2 C7 H7A 110.7 . .
C8 C7 H7A 110.7 . .
N2 C7 H7B 110.7 . .
C8 C7 H7B 110.7 . .
H7A C7 H7B 108.8 . .
O3 C7 H7C 109.6 . .
C8 C7 H7C 109.6 . .
O3 C7 H7D 109.6 . .
C8 C7 H7D 109.6 . .
H7C C7 H7D 108.1 . .
O4 C8 C7 107.50(14) . .
O4 C8 H8A 110.2 . .
C7 C8 H8A 110.2 . .
O4 C8 H8B 110.2 . .
C7 C8 H8B 110.2 . .
H8A C8 H8B 108.5 . .
O4 C9 C4 106.69(14) . 3_776
O4 C9 H9A 110.4 . .
C4 C9 H9A 110.4 3_776 .
O4 C9 H9B 110.4 . .
C4 C9 H9B 110.4 3_776 .
H9A C9 H9B 108.6 . .
O1 Ca1 O1 180.0 3_776 .
O1 Ca1 O3 91.05(16) 3_776 .
O1 Ca1 O3 88.94(15) . .
O1 Ca1 O3 88.95(15) 3_776 3_776
O1 Ca1 O3 91.06(16) . 3_776
O3 Ca1 O3 180.0 . 3_776
O1 Ca1 N2 97.6(2) 3_776 .
O1 Ca1 N2 82.4(2) . .
O1 Ca1 N2 82.4(2) 3_776 3_776
O1 Ca1 N2 97.6(2) . 3_776
N2 Ca1 N2 180.0(3) . 3_776
O1 Ca1 O4 84.43(4) 3_776 .
O1 Ca1 O4 95.57(4) . .
O3 Ca1 O4 60.72(4) . .
O3 Ca1 O4 119.28(4) 3_776 .
N2 Ca1 O4 61.09(4) . .
N2 Ca1 O4 118.91(4) 3_776 .
O1 Ca1 O4 95.57(4) 3_776 3_776
O1 Ca1 O4 84.43(4) . 3_776
O3 Ca1 O4 119.29(4) . 3_776
O3 Ca1 O4 60.71(4) 3_776 3_776
N2 Ca1 O4 118.91(4) . 3_776
N2 Ca1 O4 61.09(4) 3_776 3_776
O4 Ca1 O4 180.0 . 3_776
O1 Ca1 O2 93.57(4) 3_776 .
O1 Ca1 O2 86.42(4) . .
O3 Ca1 O2 60.57(4) . .
O3 Ca1 O2 119.43(4) 3_776 .
N2 Ca1 O2 61.01(4) . .
N2 Ca1 O2 118.99(4) 3_776 .
O4 Ca1 O2 121.19(3) . .
O4 Ca1 O2 58.81(3) 3_776 .
O1 Ca1 O2 86.43(4) 3_776 3_776
O1 Ca1 O2 93.57(4) . 3_776
O3 Ca1 O2 119.43(4) . 3_776
O3 Ca1 O2 60.57(4) 3_776 3_776
N2 Ca1 O2 118.99(4) . 3_776
N2 Ca1 O2 61.01(4) 3_776 3_776
O4 Ca1 O2 58.81(3) . 3_776
O4 Ca1 O2 121.19(3) 3_776 3_776
O2 Ca1 O2 180.00(4) . 3_776
C1 N1 C3 122.27(15) . .
C1 N1 C2 120.52(15) . .
C3 N1 C2 117.20(15) . .
C1 O1 Ca1 147.98(11) . .
C5 O2 C4 110.46(12) . .
C5 O2 Ca1 117.47(10) . .
C4 O2 Ca1 118.40(9) . .
C9 O4 C8 110.94(13) . .
C9 O4 Ca1 121.10(9) . .
C8 O4 Ca1 117.61(10) . .
C6 N2 C7 106.4(4) . .
C6 N2 Ca1 114.9(3) . .
C7 N2 Ca1 114.6(3) . .
C6 N2 H2A 103(3) . .
C7 N2 H2A 104(2) . .
Ca1 N2 H2A 113(2) . .
C6 O3 C7 112.5(3) . .
C6 O3 Ca1 122.0(2) . .
C7 O3 Ca1 121.6(2) . .

loop_
_geom_bond_atom_site_label_1
_geom_bond_atom_site_label_2
_geom_bond_distance
_geom_bond_site_symmetry_2
C1 O1 1.2471(18) .
C1 N1 1.312(2) .
C1 H1 0.974(18) .
C2 N1 1.461(2) .
C2 H2B 0.9800 .
C2 H2C 0.9800 .
C2 H2D 0.9800 .
C3 N1 1.454(2) .
C3 H3A 0.9800 .
C3 H3B 0.9800 .
C3 H3C 0.9800 .
C4 O2 1.4258(19) .
C4 C9 1.487(2) 3_776
C4 H4A 0.9900 .
C4 H4B 0.9900 .
C5 O2 1.4217(19) .
C5 C6 1.492(3) .
C5 H5A 0.9900 .
C5 H5B 0.9900 .
C6 O3 1.426(2) .
C6 N2 1.481(4) .
C6 H6A 0.9900 .
C6 H6B 0.9900 .
C6 H6C 0.9900 .
C6 H6D 0.9900 .
C7 O3 1.427(2) .
C7 N2 1.481(4) .
C7 C8 1.485(3) .
C7 H7A 0.9900 .
C7 H7B 0.9900 .
C7 H7C 0.9900 .
C7 H7D 0.9900 .
C8 O4 1.4255(19) .
C8 H8A 0.9900 .
C8 H8B 0.9900 .
C9 O4 1.425(2) .
C9 C4 1.487(2) 3_776
C9 H9A 0.9900 .
C9 H9B 0.9900 .
Ca1 O1 2.2427(11) 3_776
Ca1 O1 2.2427(11) .
Ca1 O3 2.602(4) .
Ca1 O3 2.602(4) 3_776
Ca1 N2 2.682(6) .
Ca1 N2 2.682(6) 3_776
Ca1 O4 2.6956(11) .
Ca1 O4 2.6957(11) 3_776
Ca1 O2 2.7226(11) .
Ca1 O2 2.7227(11) 3_776
N2 H2A 0.799(4) .

loop_
_geom_torsion_atom_site_label_1
_geom_torsion_atom_site_label_2
_geom_torsion_atom_site_label_3
_geom_torsion_atom_site_label_4
_geom_torsion
_geom_torsion_site_symmetry_1
O2 C5 C6 O3 -51.3(4) .
O2 C5 C6 N2 -63.1(4) .
O3 C7 C8 O4 51.9(3) .
N2 C7 C8 O4 63.6(4) .
O1 C1 N1 C3 2.0(3) .
O1 C1 N1 C2 -179.22(17) .
N1 C1 O1 Ca1 -142.68(17) .
C6 C5 O2 C4 -175.24(15) .
C6 C5 O2 Ca1 44.75(17) .
C9 C4 O2 C5 171.60(15) 3_776
C9 C4 O2 Ca1 -48.81(17) 3_776
C4 C9 O4 C8 -172.04(14) 3_776
C4 C9 O4 Ca1 43.84(15) 3_776
C7 C8 O4 C9 169.18(13) .
C7 C8 O4 Ca1 -45.31(17) .
C5 C6 N2 C7 -178.1(4) .
C5 C6 N2 Ca1 53.9(5) .
C8 C7 N2 C6 177.5(4) .
C8 C7 N2 Ca1 -54.3(4) .
C5 C6 O3 C7 -165.1(4) .
C5 C6 O3 Ca1 37.1(5) .
C8 C7 O3 C6 164.3(4) .
C8 C7 O3 Ca1 -37.7(5) .
